data_7028515
loop_
_publ_author_name
'Ibrahim, Abeer A.'
'Khaledi, Hamid'
'Hassandarvish, Pouya'
'Mohd Ali, Hapipah'
'Karimian, Hamed'

_publ_section_title
;
 Indole-7-carbaldehyde thiosemicarbazone as a flexidentate ligand toward
 Zn(II), Cd(II), Pd(II) and Pt(II) ions: cytotoxic and apoptosis-inducing
 properties of the Pt(II) complex.
;
_journal_issue 10
_journal_name_full 'Dalton transactions (Cambridge, England : 2003)'
_journal_page_first 3850
_journal_page_last 3860
_journal_paper_doi 10.1039/c3dt53032a
_journal_volume 43
_journal_year 2014
_chemical_formula_moiety 'C28 H23 N4 P Pt S, 0.75(C H4 O)'
_chemical_formula_sum 'C28.75 H26 N4 O0.75 P Pt S'
_chemical_formula_weight 697.66
_chemical_name_systematic
; 
 ? 
;
_space_group_IT_number 148
_symmetry_cell_setting trigonal
_symmetry_space_group_name_Hall '-R 3'
_symmetry_space_group_name_H-M 'R -3 :H'
_atom_sites_solution_hydrogens geom
_atom_sites_solution_primary direct
_atom_sites_solution_secondary difmap
_audit_creation_method SHELXL-97
_cell_angle_alpha 90.00
_cell_angle_beta 90.00
_cell_angle_gamma 120.00
_cell_formula_units_Z 18
_cell_length_a 39.5689(12)
_cell_length_b 39.5689(12)
_cell_length_c 9.2324(3)
_cell_measurement_reflns_used 9854
_cell_measurement_temperature 100(2)
_cell_measurement_theta_max 30.12
_cell_measurement_theta_min 2.28
_cell_volume 12518.5(7)
_computing_cell_refinement 'Bruker SAINT'
_computing_data_collection 'Bruker APEX2'
_computing_data_reduction 'Bruker SAINT'
_computing_molecular_graphics 'Bruker SHELXTL'
_computing_publication_material 'Bruker SHELXTL'
_computing_structure_refinement 'SHELXL-97 (Sheldrick, 2008)'
_computing_structure_solution 'SHELXS-97 (Sheldrick, 2008)'
_diffrn_ambient_temperature 100(2)
_diffrn_measured_fraction_theta_full 1.000
_diffrn_measured_fraction_theta_max 1.000
_diffrn_measurement_device_type 'Bruker APEX-II CCD'
_diffrn_measurement_method '\f and \w scans'
_diffrn_radiation_monochromator graphite
_diffrn_radiation_source 'fine-focus sealed tube'
_diffrn_radiation_type MoK\a
_diffrn_radiation_wavelength 0.71073
_diffrn_reflns_av_R_equivalents 0.0305
_diffrn_reflns_av_sigmaI/netI 0.0205
_diffrn_reflns_limit_h_max 51
_diffrn_reflns_limit_h_min -51
_diffrn_reflns_limit_k_max 51
_diffrn_reflns_limit_k_min -51
_diffrn_reflns_limit_l_max 11
_diffrn_reflns_limit_l_min -11
_diffrn_reflns_number 40144
_diffrn_reflns_theta_full 27.49
_diffrn_reflns_theta_max 27.49
_diffrn_reflns_theta_min 2.06
_exptl_absorpt_coefficient_mu 5.204
_exptl_absorpt_correction_T_max 0.5983
_exptl_absorpt_correction_T_min 0.2953
_exptl_absorpt_correction_type multi-scan
_exptl_absorpt_process_details SADABS
_exptl_crystal_colour RED
_exptl_crystal_density_diffrn 1.666
_exptl_crystal_density_method 'not measured'
_exptl_crystal_description block
_exptl_crystal_F_000 6147
_exptl_crystal_size_max 0.31
_exptl_crystal_size_mid 0.11
_exptl_crystal_size_min 0.11
_refine_diff_density_max 2.009
_refine_diff_density_min -0.978
_refine_diff_density_rms 0.096
_refine_ls_extinction_method none
_refine_ls_goodness_of_fit_ref 1.044
_refine_ls_hydrogen_treatment mixed
_refine_ls_matrix_type full
_refine_ls_number_parameters 342
_refine_ls_number_reflns 6380
_refine_ls_number_restraints 0
_refine_ls_restrained_S_all 1.044
_refine_ls_R_factor_all 0.0319
_refine_ls_R_factor_gt 0.0248
_refine_ls_shift/su_max 0.002
_refine_ls_shift/su_mean 0.000
_refine_ls_structure_factor_coef Fsqd
_refine_ls_weighting_details 'calc w=1/[\s^2^(Fo^2^)+(0.0281P)^2^+56.5045P] where P=(Fo^2^+2Fc^2^)/3'
_refine_ls_weighting_scheme calc
_refine_ls_wR_factor_gt 0.0585
_refine_ls_wR_factor_ref 0.0618
_reflns_number_gt 5556
_reflns_number_total 6380
_reflns_threshold_expression >2sigma(I)
_cod_data_source_file c3dt53032a.txt
_cod_data_source_block '[Pt(L)(PPh3)]'
_cod_depositor_comments
;
The following automatic conversions were performed:

'_symmetry_cell_setting' value 'Trigonal' changed to 'trigonal'
according to
/usr/data/users/saulius/automatic-downloads/current/RSC/lib/dictionaries/cif_core.dic
dictionary named 'cif_core.dic' version 2.4.2 from
2011-04-26.

'_exptl_absorpt_correction_type' value 'MULTI-SCAN'
changed to 'multi-scan' according to
/usr/data/users/saulius/automatic-downloads/current/RSC/lib/dictionaries/cif_core.dic
dictionary named 'cif_core.dic' version 2.4.2 from
2011-04-26.

'_refine_ls_hydrogen_treatment' value 'MIXED' changed to
'mixed' according to
/usr/data/users/saulius/automatic-downloads/current/RSC/lib/dictionaries/cif_core.dic
dictionary named 'cif_core.dic' version 2.4.2 from 2011-04-26.

Automatic conversion script
Id: cif_fix_values 2281 2013-09-26 08:29:07Z andrius 
;
_cod_original_sg_symbol_H-M 'R -3'
_cod_database_code 7028515

loop_
_symmetry_equiv_pos_as_xyz
'x, y, z'
'-y, x-y, z'
'-x+y, -x, z'
'x+2/3, y+1/3, z+1/3'
'-y+2/3, x-y+1/3, z+1/3'
'-x+y+2/3, -x+1/3, z+1/3'
'x+1/3, y+2/3, z+2/3'
'-y+1/3, x-y+2/3, z+2/3'
'-x+y+1/3, -x+2/3, z+2/3'
'-x, -y, -z'
'y, -x+y, -z'
'x-y, x, -z'
'-x+2/3, -y+1/3, -z+1/3'
'y+2/3, -x+y+1/3, -z+1/3'
'x-y+2/3, x+1/3, -z+1/3'
'-x+1/3, -y+2/3, -z+2/3'
'y+1/3, -x+y+2/3, -z+2/3'
'x-y+1/3, x+2/3, -z+2/3'

loop_
_atom_site_label
_atom_site_type_symbol
_atom_site_fract_x
_atom_site_fract_y
_atom_site_fract_z
_atom_site_U_iso_or_equiv
_atom_site_adp_type
_atom_site_occupancy
_atom_site_symmetry_multiplicity
_atom_site_calc_flag
_atom_site_refinement_flags
Pt1 Pt 0.491054(4) 0.092807(4) 0.396947(13) 0.02872(5) Uani 1 1 d .
S1 S 0.45215(3) 0.04724(3) 0.23454(11) 0.0394(2) Uani 1 1 d .
P1 P 0.54482(2) 0.10715(2) 0.26816(9) 0.02653(17) Uani 1 1 d .
N1 N 0.52158(9) 0.13101(9) 0.5596(3) 0.0351(6) Uani 1 1 d .
N2 N 0.43883(9) 0.07917(9) 0.4948(3) 0.0396(7) Uani 1 1 d .
N3 N 0.40384(9) 0.05021(10) 0.4365(4) 0.0452(8) Uani 1 1 d .
N4 N 0.37574(11) 0.00571(11) 0.2523(5) 0.0569(10) Uani 1 1 d .
H4A H 0.3802(15) -0.0004(15) 0.155(6) 0.068 Uiso 1 1 d .
H4B H 0.3521(16) -0.0019(15) 0.292(5) 0.068 Uiso 1 1 d .
C1 C 0.56088(12) 0.15113(13) 0.5915(4) 0.0439(9) Uani 1 1 d .
H1 H 0.5801 0.1493 0.5359 0.053 Uiso 1 1 calc R
C2 C 0.56906(14) 0.17389(13) 0.7120(4) 0.0497(10) Uani 1 1 d .
H2 H 0.5940 0.1903 0.7534 0.060 Uiso 1 1 calc R
C3 C 0.53294(14) 0.16818(12) 0.7624(4) 0.0474(10) Uani 1 1 d .
C4 C 0.52155(18) 0.18282(14) 0.8794(5) 0.0629(14) Uani 1 1 d .
H4 H 0.5405 0.2012 0.9443 0.076 Uiso 1 1 calc R
C5 C 0.4828(2) 0.17022(16) 0.8987(5) 0.0744(17) Uani 1 1 d .
H5 H 0.4751 0.1804 0.9773 0.089 Uiso 1 1 calc R
C6 C 0.45461(17) 0.14344(15) 0.8083(5) 0.0653(14) Uani 1 1 d .
H6 H 0.4280 0.1353 0.8262 0.078 Uiso 1 1 calc R
C7 C 0.46452(13) 0.12755(13) 0.6880(4) 0.0478(10) Uani 1 1 d .
C8 C 0.50422(12) 0.14116(12) 0.6660(4) 0.0404(9) Uani 1 1 d .
C9 C 0.43455(13) 0.09791(13) 0.6052(4) 0.0489(11) Uani 1 1 d .
H9 H 0.4086 0.0906 0.6314 0.059 Uiso 1 1 calc R
C10 C 0.40763(11) 0.03456(11) 0.3188(5) 0.0442(9) Uani 1 1 d .
C11 C 0.56236(11) 0.18479(10) 0.2712(4) 0.0340(7) Uani 1 1 d .
H11 H 0.5405 0.1758 0.3340 0.041 Uiso 1 1 calc R
C12 C 0.58330(12) 0.22398(11) 0.2317(4) 0.0426(9) Uani 1 1 d .
H12 H 0.5756 0.2417 0.2669 0.051 Uiso 1 1 calc R
C13 C 0.61532(13) 0.23709(11) 0.1412(4) 0.0469(9) Uani 1 1 d .
H13 H 0.6299 0.2639 0.1156 0.056 Uiso 1 1 calc R
C14 C 0.62613(12) 0.21126(11) 0.0880(4) 0.0443(9) Uani 1 1 d .
H14 H 0.6481 0.2204 0.0259 0.053 Uiso 1 1 calc R
C15 C 0.60501(10) 0.17197(10) 0.1248(4) 0.0361(8) Uani 1 1 d .
H15 H 0.6122 0.1542 0.0859 0.043 Uiso 1 1 calc R
C16 C 0.57335(10) 0.15868(9) 0.2187(3) 0.0293(7) Uani 1 1 d .
C17 C 0.57529(10) 0.09257(11) 0.3668(4) 0.0330(7) Uani 1 1 d .
C18 C 0.61559(10) 0.11449(12) 0.3752(4) 0.0386(8) Uani 1 1 d .
H18 H 0.6292 0.1394 0.3302 0.046 Uiso 1 1 calc R
C19 C 0.63587(12) 0.09997(14) 0.4496(4) 0.0499(10) Uani 1 1 d .
H19 H 0.6634 0.1154 0.4582 0.060 Uiso 1 1 calc R
C20 C 0.61665(14) 0.06346(16) 0.5115(5) 0.0583(13) Uani 1 1 d .
H20 H 0.6310 0.0535 0.5598 0.070 Uiso 1 1 calc R
C21 C 0.57682(14) 0.04150(15) 0.5033(5) 0.0587(12) Uani 1 1 d .
H21 H 0.5635 0.0163 0.5460 0.070 Uiso 1 1 calc R
C22 C 0.55586(12) 0.05615(12) 0.4326(5) 0.0469(10) Uani 1 1 d .
H22 H 0.5282 0.0412 0.4293 0.056 Uiso 1 1 calc R
C23 C 0.53737(10) 0.08249(10) 0.0946(4) 0.0328(7) Uani 1 1 d .
C24 C 0.55051(12) 0.05635(12) 0.0690(5) 0.0461(9) Uani 1 1 d .
H24 H 0.5642 0.0512 0.1424 0.055 Uiso 1 1 calc R
C25 C 0.54357(15) 0.03794(14) -0.0633(5) 0.0620(13) Uani 1 1 d .
H25 H 0.5524 0.0199 -0.0801 0.074 Uiso 1 1 calc R
C26 C 0.52433(15) 0.04512(12) -0.1705(5) 0.0581(12) Uani 1 1 d .
H26 H 0.5197 0.0321 -0.2610 0.070 Uiso 1 1 calc R
C27 C 0.51170(16) 0.07119(13) -0.1474(4) 0.0614(13) Uani 1 1 d .
H27 H 0.4985 0.0764 -0.2224 0.074 Uiso 1 1 calc R
C28 C 0.51806(14) 0.08998(11) -0.0147(4) 0.0480(10) Uani 1 1 d .
H28 H 0.5092 0.1080 0.0010 0.058 Uiso 1 1 calc R
O1 O 0.33950(10) 0.04335(11) 0.5921(4) 0.0484(9) Uani 0.75 1 d P
H1A H 0.3587 0.0457 0.5449 0.073 Uiso 0.75 1 calc PR
C29 C 0.31837(19) 0.0541(2) 0.5081(8) 0.0655(17) Uani 0.75 1 d P
H29A H 0.2911 0.0403 0.5401 0.098 Uiso 0.75 1 calc PR
H29B H 0.3198 0.0474 0.4069 0.098 Uiso 0.75 1 calc PR
H29C H 0.3290 0.0823 0.5164 0.098 Uiso 0.75 1 calc PR

loop_
_atom_site_aniso_label
_atom_site_aniso_U_11
_atom_site_aniso_U_22
_atom_site_aniso_U_33
_atom_site_aniso_U_23
_atom_site_aniso_U_13
_atom_site_aniso_U_12
Pt1 0.02885(7) 0.03553(8) 0.02865(7) 0.00613(5) 0.00546(5) 0.02125(6)
S1 0.0339(5) 0.0317(4) 0.0539(6) -0.0029(4) -0.0007(4) 0.0175(4)
P1 0.0289(4) 0.0308(4) 0.0246(4) 0.0018(3) 0.0036(3) 0.0185(4)
N1 0.0455(17) 0.0497(18) 0.0230(13) 0.0000(12) 0.0009(12) 0.0333(15)
N2 0.0365(16) 0.0428(18) 0.0462(18) 0.0147(14) 0.0104(13) 0.0248(15)
N3 0.0344(17) 0.051(2) 0.054(2) 0.0145(16) 0.0103(14) 0.0245(15)
N4 0.0353(19) 0.049(2) 0.079(3) 0.006(2) -0.0010(19) 0.0157(17)
C1 0.049(2) 0.064(3) 0.0322(19) -0.0070(17) -0.0076(16) 0.038(2)
C2 0.068(3) 0.060(3) 0.033(2) -0.0082(18) -0.0134(19) 0.041(2)
C3 0.078(3) 0.052(2) 0.0267(18) 0.0029(16) 0.0007(18) 0.043(2)
C4 0.110(4) 0.058(3) 0.034(2) 0.0040(19) 0.015(2) 0.053(3)
C5 0.122(5) 0.061(3) 0.049(3) 0.001(2) 0.033(3) 0.053(3)
C6 0.084(4) 0.065(3) 0.066(3) 0.018(3) 0.040(3) 0.052(3)
C7 0.065(3) 0.052(2) 0.041(2) 0.0132(18) 0.0201(19) 0.041(2)
C8 0.060(2) 0.051(2) 0.0283(17) 0.0123(15) 0.0139(16) 0.042(2)
C9 0.053(2) 0.061(3) 0.052(2) 0.024(2) 0.0308(19) 0.044(2)
C10 0.0300(18) 0.035(2) 0.065(3) 0.0158(18) -0.0004(17) 0.0148(16)
C11 0.0414(19) 0.0384(19) 0.0252(16) -0.0027(13) -0.0005(14) 0.0222(16)
C12 0.059(2) 0.0359(19) 0.038(2) -0.0045(15) 0.0003(17) 0.0273(19)
C13 0.057(3) 0.0304(19) 0.044(2) 0.0003(16) 0.0015(18) 0.0150(18)
C14 0.042(2) 0.041(2) 0.039(2) 0.0029(16) 0.0096(16) 0.0128(17)
C15 0.0390(19) 0.0352(18) 0.0339(18) -0.0014(14) 0.0060(14) 0.0185(16)
C16 0.0330(17) 0.0307(17) 0.0260(15) -0.0015(12) -0.0017(13) 0.0173(14)
C17 0.0356(18) 0.045(2) 0.0293(16) 0.0034(14) 0.0060(14) 0.0282(16)
C18 0.0340(18) 0.056(2) 0.0336(18) 0.0014(16) 0.0034(14) 0.0279(18)
C19 0.043(2) 0.081(3) 0.040(2) 0.002(2) 0.0006(17) 0.042(2)
C20 0.066(3) 0.101(4) 0.044(2) 0.017(2) 0.008(2) 0.068(3)
C21 0.068(3) 0.076(3) 0.059(3) 0.030(2) 0.020(2) 0.057(3)
C22 0.044(2) 0.055(2) 0.056(2) 0.0209(19) 0.0157(18) 0.035(2)
C23 0.0379(18) 0.0269(16) 0.0297(17) 0.0013(13) 0.0081(14) 0.0133(14)
C24 0.048(2) 0.045(2) 0.051(2) -0.0088(18) 0.0037(18) 0.0271(19)
C25 0.075(3) 0.054(3) 0.061(3) -0.020(2) 0.009(2) 0.035(3)
C26 0.081(3) 0.038(2) 0.036(2) -0.0063(17) 0.015(2) 0.015(2)
C27 0.101(4) 0.045(2) 0.028(2) 0.0017(17) -0.007(2) 0.029(3)
C28 0.081(3) 0.038(2) 0.0329(19) 0.0004(16) -0.0039(19) 0.036(2)
O1 0.0331(19) 0.050(2) 0.059(2) -0.0042(18) 0.0097(16) 0.0180(17)
C29 0.051(4) 0.068(4) 0.072(4) -0.019(3) -0.006(3) 0.026(3)

loop_
_atom_type_symbol
_atom_type_description
_atom_type_scat_dispersion_real
_atom_type_scat_dispersion_imag
_atom_type_scat_source
C C 0.0033 0.0016 'International Tables Vol C Tables 4.2.6.8 and 6.1.1.4'
H H 0.0000 0.0000 'International Tables Vol C Tables 4.2.6.8 and 6.1.1.4'
N N 0.0061 0.0033 'International Tables Vol C Tables 4.2.6.8 and 6.1.1.4'
O O 0.0106 0.0060 'International Tables Vol C Tables 4.2.6.8 and 6.1.1.4'
P P 0.1023 0.0942 'International Tables Vol C Tables 4.2.6.8 and 6.1.1.4'
Pt Pt -1.7033 8.3905 'International Tables Vol C Tables 4.2.6.8 and 6.1.1.4'
S S 0.1246 0.1234 'International Tables Vol C Tables 4.2.6.8 and 6.1.1.4'

loop_
_geom_angle_atom_site_label_1
_geom_angle_atom_site_label_2
_geom_angle_atom_site_label_3
_geom_angle
_geom_angle_publ_flag
N1 Pt1 N2 90.91(12) y
N1 Pt1 P1 93.85(8) y
N2 Pt1 P1 174.02(9) y
N1 Pt1 S1 173.89(9) y
N2 Pt1 S1 83.58(10) y
P1 Pt1 S1 91.82(3) y
C10 S1 Pt1 96.90(15) ?
C17 P1 C23 103.05(16) ?
C17 P1 C16 109.95(16) ?
C23 P1 C16 102.84(15) ?
C17 P1 Pt1 110.41(11) ?
C23 P1 Pt1 116.79(12) ?
C16 P1 Pt1 113.11(11) ?
C8 N1 C1 105.3(3) ?
C8 N1 Pt1 123.2(3) ?
C1 N1 Pt1 131.6(2) ?
C9 N2 N3 114.0(3) ?
C9 N2 Pt1 125.7(3) ?
N3 N2 Pt1 120.0(2) ?
C10 N3 N2 114.4(3) ?
C10 N4 H4A 115(3) ?
C10 N4 H4B 118(3) ?
H4A N4 H4B 125(4) ?
C2 C1 N1 112.5(4) ?
C2 C1 H1 123.8 ?
N1 C1 H1 123.8 ?
C1 C2 C3 106.0(4) ?
C1 C2 H2 127.0 ?
C3 C2 H2 127.0 ?
C4 C3 C2 134.2(5) ?
C4 C3 C8 119.5(4) ?
C2 C3 C8 106.2(3) ?
C5 C4 C3 118.9(5) ?
C5 C4 H4 120.6 ?
C3 C4 H4 120.6 ?
C4 C5 C6 122.2(4) ?
C4 C5 H5 118.9 ?
C6 C5 H5 118.9 ?
C5 C6 C7 121.3(5) ?
C5 C6 H6 119.4 ?
C7 C6 H6 119.4 ?
C8 C7 C9 124.0(4) ?
C8 C7 C6 116.6(5) ?
C9 C7 C6 119.3(4) ?
N1 C8 C7 128.6(4) ?
N1 C8 C3 110.0(3) ?
C7 C8 C3 121.4(4) ?
N2 C9 C7 126.6(4) ?
N2 C9 H9 116.7 ?
C7 C9 H9 116.7 ?
N3 C10 N4 120.1(4) ?
N3 C10 S1 125.1(3) ?
N4 C10 S1 114.8(4) ?
C12 C11 C16 120.2(3) ?
C12 C11 H11 119.9 ?
C16 C11 H11 119.9 ?
C13 C12 C11 119.9(3) ?
C13 C12 H12 120.0 ?
C11 C12 H12 120.0 ?
C14 C13 C12 120.1(4) ?
C14 C13 H13 119.9 ?
C12 C13 H13 119.9 ?
C13 C14 C15 120.4(4) ?
C13 C14 H14 119.8 ?
C15 C14 H14 119.8 ?
C14 C15 C16 119.9(3) ?
C14 C15 H15 120.0 ?
C16 C15 H15 120.0 ?
C11 C16 C15 119.5(3) ?
C11 C16 P1 119.6(3) ?
C15 C16 P1 120.9(3) ?
C18 C17 C22 119.5(3) ?
C18 C17 P1 124.6(3) ?
C22 C17 P1 115.9(3) ?
C19 C18 C17 119.6(4) ?
C19 C18 H18 120.2 ?
C17 C18 H18 120.2 ?
C20 C19 C18 120.8(4) ?
C20 C19 H19 119.6 ?
C18 C19 H19 119.6 ?
C21 C20 C19 120.0(4) ?
C21 C20 H20 120.0 ?
C19 C20 H20 120.0 ?
C20 C21 C22 119.9(4) ?
C20 C21 H21 120.0 ?
C22 C21 H21 120.0 ?
C17 C22 C21 120.2(4) ?
C17 C22 H22 119.9 ?
C21 C22 H22 119.9 ?
C28 C23 C24 119.1(3) ?
C28 C23 P1 119.0(3) ?
C24 C23 P1 121.8(3) ?
C25 C24 C23 119.6(4) ?
C25 C24 H24 120.2 ?
C23 C24 H24 120.2 ?
C26 C25 C24 121.2(4) ?
C26 C25 H25 119.4 ?
C24 C25 H25 119.4 ?
C25 C26 C27 119.8(4) ?
C25 C26 H26 120.1 ?
C27 C26 H26 120.1 ?
C26 C27 C28 120.3(4) ?
C26 C27 H27 119.9 ?
C28 C27 H27 119.9 ?
C23 C28 C27 120.0(4) ?
C23 C28 H28 120.0 ?
C27 C28 H28 120.0 ?
C29 O1 H1A 109.5 ?
O1 C29 H29A 109.5 ?
O1 C29 H29B 109.5 ?
H29A C29 H29B 109.5 ?
O1 C29 H29C 109.5 ?
H29A C29 H29C 109.5 ?
H29B C29 H29C 109.5 ?

loop_
_geom_bond_atom_site_label_1
_geom_bond_atom_site_label_2
_geom_bond_distance
_geom_bond_publ_flag
Pt1 N1 2.043(3) y
Pt1 N2 2.065(3) y
Pt1 P1 2.2482(8) y
Pt1 S1 2.2567(10) y
S1 C10 1.754(4) y
P1 C17 1.819(3) ?
P1 C23 1.822(3) ?
P1 C16 1.827(3) ?
N1 C8 1.369(4) ?
N1 C1 1.379(5) ?
N2 C9 1.320(5) y
N2 N3 1.390(5) y
N3 C10 1.296(5) y
N4 C10 1.354(5) y
N4 H4A 0.97(5) ?
N4 H4B 0.90(5) ?
C1 C2 1.364(5) ?
C1 H1 0.9500 ?
C2 C3 1.410(6) ?
C2 H2 0.9500 ?
C3 C4 1.403(6) ?
C3 C8 1.418(6) ?
C4 C5 1.368(8) ?
C4 H4 0.9500 ?
C5 C6 1.371(8) ?
C5 H5 0.9500 ?
C6 C7 1.425(6) ?
C6 H6 0.9500 ?
C7 C8 1.398(6) ?
C7 C9 1.405(6) ?
C9 H9 0.9500 ?
C11 C12 1.392(5) ?
C11 C16 1.393(5) ?
C11 H11 0.9500 ?
C12 C13 1.384(6) ?
C12 H12 0.9500 ?
C13 C14 1.380(6) ?
C13 H13 0.9500 ?
C14 C15 1.390(5) ?
C14 H14 0.9500 ?
C15 C16 1.393(5) ?
C15 H15 0.9500 ?
C17 C18 1.385(5) ?
C17 C22 1.389(5) ?
C18 C19 1.381(5) ?
C18 H18 0.9500 ?
C19 C20 1.376(7) ?
C19 H19 0.9500 ?
C20 C21 1.369(7) ?
C20 H20 0.9500 ?
C21 C22 1.390(5) ?
C21 H21 0.9500 ?
C22 H22 0.9500 ?
C23 C28 1.384(5) ?
C23 C24 1.391(5) ?
C24 C25 1.378(6) ?
C24 H24 0.9500 ?
C25 C26 1.362(7) ?
C25 H25 0.9500 ?
C26 C27 1.369(7) ?
C26 H26 0.9500 ?
C27 C28 1.389(6) ?
C27 H27 0.9500 ?
C28 H28 0.9500 ?
O1 C29 1.355(8) ?
O1 H1A 0.8400 ?
C29 H29A 0.9800 ?
C29 H29B 0.9800 ?
C29 H29C 0.9800 ?

loop_
_geom_hbond_atom_site_label_D
_geom_hbond_atom_site_label_H
_geom_hbond_atom_site_label_A
_geom_hbond_distance_DH
_geom_hbond_distance_HA
_geom_hbond_distance_DA
_geom_hbond_angle_DHA
_geom_hbond_site_symmetry_A
C27 H27 Cg1 0.95 2.85 3.382(5) 117 1_554
C15 H15 Cg2 0.95 2.91 3.647(5) 135 18_545
N4 H4A O1 0.97(5) 2.14(5) 3.044(6) 154(4) 6_554
N4 H4B O1 0.90(5) 2.16(5) 2.939(5) 144(4) 8_544
O1 H1A N3 0.84 1.98 2.816(5) 178.6 .
